data_4026058
loop_
_publ_author_name
'Daniela Vuluga'
'Julien Legros'
'Benoit Crousse'
'Alexandra M. Z. Slawin'
'Christian Laurence'
'Pierre Nicolet'
'Dani\`ele Bonnet-Delpon'

_publ_section_title
;
 Influence of the Structure of Polyfluorinated Alcohols on Br\/onsted
 Acidity/Hydrogen-Bond Donor Ability and Consequences on the Promoter
 Effect
;
_journal_name_full 'Journal of Organic Chemistry'
_journal_page_first 1126
_journal_page_last 1133
_journal_paper_doi 10.1021/jo1023816
_journal_volume 76
_journal_year 2011
_chemical_formula_moiety 'C4 H10 N2,(C3 H2 F6 O1)2'
_chemical_formula_sum 'C10 H14 F12 N2 O2'
_chemical_formula_weight 422.23
_chemical_name_systematic
; 
 ? 
;
_space_group_IT_number 2
_symmetry_cell_setting triclinic
_symmetry_space_group_name_Hall '-P 1'
_symmetry_space_group_name_H-M 'P -1'
_atom_sites_solution_hydrogens geom
_atom_sites_solution_primary direct
_atom_sites_solution_secondary difmap
_audit_creation_method SHELXL-97
_cell_angle_alpha 93.69(2)
_cell_angle_beta 94.64(2)
_cell_angle_gamma 96.93(2)
_cell_formula_units_Z 2
_cell_length_a 5.121(2)
_cell_length_b 12.152(6)
_cell_length_c 12.407(6)
_cell_measurement_reflns_used 2155
_cell_measurement_temperature 93(2)
_cell_measurement_theta_max 25.31
_cell_measurement_theta_min 1.57
_cell_volume 761.8(6)
_computing_cell_refinement 'CrystalClear (Rigaku Corp., 2004)'
_computing_data_collection 'CrystalClear (Rigaku Corp., 2004)'
_computing_data_reduction 'CrystalClear (Rigaku Corp., 2004)'
_computing_molecular_graphics 'Bruker SHELXTL'
_computing_publication_material 'Bruker SHELXTL'
_computing_structure_refinement 'SHELXL-97 (Sheldrick, 1997)'
_computing_structure_solution 'SHELXS-97 (Sheldrick, 1990)'
_diffrn_ambient_temperature 93(2)
_diffrn_measured_fraction_theta_full 0.945
_diffrn_measured_fraction_theta_max 0.932
_diffrn_measurement_device_type CCD
_diffrn_measurement_method '\w and \f scans'
_diffrn_radiation_monochromator confocal
_diffrn_radiation_source 'rotating anode'
_diffrn_radiation_type MoK\a
_diffrn_radiation_wavelength 0.71073
_diffrn_reflns_av_R_equivalents 0.0645
_diffrn_reflns_av_sigmaI/netI 0.0686
_diffrn_reflns_limit_h_max 6
_diffrn_reflns_limit_h_min -5
_diffrn_reflns_limit_k_max 13
_diffrn_reflns_limit_k_min -14
_diffrn_reflns_limit_l_max 14
_diffrn_reflns_limit_l_min -13
_diffrn_reflns_number 4303
_diffrn_reflns_theta_full 25.00
_diffrn_reflns_theta_max 25.35
_diffrn_reflns_theta_min 3.82
_exptl_absorpt_coefficient_mu 0.222
_exptl_absorpt_correction_T_max 1.0000
_exptl_absorpt_correction_T_min 0.9585
_exptl_absorpt_correction_type multi-scan
_exptl_absorpt_process_details 'Jacobson, R. (1998) Private communication'
_exptl_crystal_density_diffrn 1.841
_exptl_crystal_F_000 424
_exptl_crystal_size_max 0.150
_exptl_crystal_size_mid 0.100
_exptl_crystal_size_min 0.010
_refine_diff_density_max 0.447
_refine_diff_density_min -0.446
_refine_diff_density_rms 0.103
_refine_ls_extinction_method none
_refine_ls_goodness_of_fit_ref 1.075
_refine_ls_hydrogen_treatment mixed
_refine_ls_matrix_type full
_refine_ls_number_parameters 252
_refine_ls_number_reflns 2602
_refine_ls_number_restraints 4
_refine_ls_restrained_S_all 1.074
_refine_ls_R_factor_all 0.1191
_refine_ls_R_factor_gt 0.0833
_refine_ls_shift/su_max 0.000
_refine_ls_shift/su_mean 0.000
_refine_ls_structure_factor_coef Fsqd
_refine_ls_weighting_details 'calc w=1/[\s^2^(Fo^2^)+(0.1085P)^2^+1.1809P] where P=(Fo^2^+2Fc^2^)/3'
_refine_ls_weighting_scheme calc
_refine_ls_wR_factor_gt 0.1896
_refine_ls_wR_factor_ref 0.2115
_reflns_number_gt 1841
_reflns_number_total 2602
_reflns_threshold_expression >2sigma(I)
_cod_data_source_file jo1023816_si_001.cif
_cod_data_source_block Pipz.HFIP_1:2
_cod_database_code 4026058

loop_
_symmetry_equiv_pos_as_xyz
'x, y, z'
'-x, -y, -z'

loop_
_atom_site_label
_atom_site_type_symbol
_atom_site_fract_x
_atom_site_fract_y
_atom_site_fract_z
_atom_site_U_iso_or_equiv
_atom_site_adp_type
_atom_site_occupancy
_atom_site_symmetry_multiplicity
_atom_site_calc_flag
_atom_site_refinement_flags
N1 N 1.1565(8) 0.0181(3) 0.1032(3) 0.0233(9) Uani 1 1 d D
H1A H 1.020(8) 0.032(5) 0.152(4) 0.038(16) Uiso 1 1 d D
C2 C 1.1536(9) 0.1043(4) 0.0261(4) 0.0257(11) Uani 1 1 d .
H2A H 1.3032 0.1007 -0.0192 0.031 Uiso 1 1 calc R
H2B H 1.1778 0.1782 0.0666 0.031 Uiso 1 1 calc R
C3 C 0.9014(10) 0.0915(4) -0.0456(4) 0.0262(11) Uani 1 1 d .
H3A H 0.7545 0.1043 -0.0010 0.031 Uiso 1 1 calc R
H3B H 0.9127 0.1486 -0.0990 0.031 Uiso 1 1 calc R
N4 N 0.3462(8) 0.4846(4) 0.3973(3) 0.0269(10) Uani 1 1 d D
H4A H 0.475(13) 0.491(7) 0.343(5) 0.10(3) Uiso 1 1 d D
C5 C 0.4003(10) 0.5930(4) 0.4577(4) 0.0294(12) Uani 1 1 d .
H5A H 0.2522 0.6039 0.5022 0.035 Uiso 1 1 calc R
H5B H 0.4114 0.6518 0.4059 0.035 Uiso 1 1 calc R
C6 C 0.6528(10) 0.6047(4) 0.5302(4) 0.0273(12) Uani 1 1 d .
H6A H 0.8038 0.6037 0.4852 0.033 Uiso 1 1 calc R
H6B H 0.6746 0.6770 0.5735 0.033 Uiso 1 1 calc R
O11 O 0.6161(6) 0.0289(3) 0.2036(2) 0.0245(8) Uani 1 1 d D
H11O H 0.437(6) 0.029(6) 0.169(5) 0.07(2) Uiso 1 1 d D
C11 C 0.5995(9) 0.0011(4) 0.3081(4) 0.0223(11) Uani 1 1 d .
H11A H 0.4112 -0.0015 0.3250 0.027 Uiso 1 1 calc R
C12 C 0.7637(10) 0.0908(4) 0.3826(4) 0.0259(11) Uani 1 1 d .
F1 F 0.7781(6) 0.0654(3) 0.4851(2) 0.0327(8) Uani 1 1 d .
F2 F 0.6639(6) 0.1847(2) 0.3786(2) 0.0346(8) Uani 1 1 d .
F3 F 1.0105(5) 0.1094(2) 0.3558(2) 0.0294(7) Uani 1 1 d .
C13 C 0.6830(9) -0.1110(4) 0.3200(4) 0.0272(12) Uani 1 1 d .
F4 F 0.6678(6) -0.1466(3) 0.4172(2) 0.0350(8) Uani 1 1 d .
F5 F 0.5292(6) -0.1855(3) 0.2520(3) 0.0412(9) Uani 1 1 d .
F6 F 0.9296(5) -0.1165(2) 0.2949(2) 0.0313(7) Uani 1 1 d .
O21 O 0.8868(6) 0.4775(3) 0.2987(3) 0.0299(9) Uani 1 1 d D
H21O H 1.057(6) 0.464(5) 0.334(5) 0.057(19) Uiso 1 1 d D
C21 C 0.8907(10) 0.4664(4) 0.1893(4) 0.0243(11) Uani 1 1 d .
H21A H 1.0783 0.4665 0.1722 0.029 Uiso 1 1 calc R
C22 C 0.7406(10) 0.3595(4) 0.1451(4) 0.0265(11) Uani 1 1 d .
F7 F 0.4955(6) 0.3468(3) 0.1756(3) 0.0372(8) Uani 1 1 d .
F8 F 0.7207(6) 0.3432(3) 0.0394(2) 0.0386(8) Uani 1 1 d .
F9 F 0.8563(7) 0.2771(3) 0.1838(3) 0.0430(9) Uani 1 1 d .
C23 C 0.7871(10) 0.5657(4) 0.1426(4) 0.0266(11) Uani 1 1 d .
F10 F 0.7728(6) 0.5621(3) 0.0358(2) 0.0383(8) Uani 1 1 d .
F11 F 0.9348(7) 0.6576(3) 0.1800(3) 0.0478(9) Uani 1 1 d .
F12 F 0.5426(6) 0.5759(2) 0.1703(2) 0.0329(8) Uani 1 1 d .

loop_
_atom_site_aniso_label
_atom_site_aniso_U_11
_atom_site_aniso_U_22
_atom_site_aniso_U_33
_atom_site_aniso_U_23
_atom_site_aniso_U_13
_atom_site_aniso_U_12
N1 0.019(2) 0.034(2) 0.016(2) -0.0009(18) 0.0014(16) 0.0032(18)
C2 0.022(3) 0.031(3) 0.023(2) -0.007(2) 0.005(2) 0.001(2)
C3 0.025(3) 0.027(3) 0.028(3) 0.004(2) 0.002(2) 0.006(2)
N4 0.021(2) 0.038(3) 0.020(2) -0.0010(19) 0.0014(17) 0.0017(19)
C5 0.029(3) 0.026(3) 0.032(3) 0.005(2) -0.006(2) 0.005(2)
C6 0.019(2) 0.024(3) 0.037(3) -0.002(2) 0.000(2) -0.003(2)
O11 0.0200(18) 0.039(2) 0.0147(16) 0.0027(14) 0.0014(14) 0.0041(15)
C11 0.016(2) 0.032(3) 0.019(2) 0.000(2) 0.0034(19) 0.004(2)
C12 0.025(3) 0.034(3) 0.020(2) 0.007(2) 0.006(2) 0.005(2)
F1 0.0351(17) 0.0458(19) 0.0170(14) -0.0014(13) 0.0032(12) 0.0056(14)
F2 0.0402(18) 0.0320(16) 0.0325(17) -0.0026(13) 0.0013(13) 0.0120(14)
F3 0.0218(15) 0.0367(17) 0.0270(15) -0.0032(13) 0.0020(12) -0.0041(12)
C13 0.020(3) 0.033(3) 0.028(3) -0.002(2) -0.002(2) 0.003(2)
F4 0.0423(19) 0.0346(17) 0.0306(17) 0.0137(14) 0.0096(14) 0.0050(14)
F5 0.0373(18) 0.0322(18) 0.050(2) -0.0052(15) -0.0060(15) -0.0012(14)
F6 0.0234(15) 0.0376(17) 0.0358(17) 0.0054(13) 0.0053(13) 0.0118(13)
O21 0.0196(18) 0.055(2) 0.0155(17) -0.0008(16) 0.0019(14) 0.0064(16)
C21 0.021(2) 0.036(3) 0.017(2) 0.001(2) 0.0032(19) 0.007(2)
C22 0.023(3) 0.033(3) 0.026(3) 0.005(2) 0.005(2) 0.007(2)
F7 0.0281(17) 0.0400(18) 0.0411(18) -0.0025(14) 0.0091(14) -0.0066(14)
F8 0.0443(19) 0.0456(19) 0.0227(16) -0.0104(14) 0.0017(13) 0.0000(15)
F9 0.054(2) 0.0322(18) 0.048(2) 0.0117(15) 0.0171(16) 0.0121(15)
C23 0.024(3) 0.033(3) 0.023(3) -0.001(2) 0.004(2) 0.004(2)
F10 0.0383(18) 0.054(2) 0.0283(17) 0.0165(15) 0.0111(14) 0.0144(15)
F11 0.048(2) 0.0305(18) 0.062(2) -0.0018(17) 0.0083(18) -0.0042(16)
F12 0.0243(16) 0.0418(18) 0.0361(17) 0.0083(14) 0.0066(13) 0.0131(13)

loop_
_atom_type_symbol
_atom_type_description
_atom_type_scat_dispersion_real
_atom_type_scat_dispersion_imag
_atom_type_scat_source
C C 0.0033 0.0016 'International Tables Vol C Tables 4.2.6.8 and 6.1.1.4'
H H 0.0000 0.0000 'International Tables Vol C Tables 4.2.6.8 and 6.1.1.4'
N N 0.0061 0.0033 'International Tables Vol C Tables 4.2.6.8 and 6.1.1.4'
O O 0.0106 0.0060 'International Tables Vol C Tables 4.2.6.8 and 6.1.1.4'
F F 0.0171 0.0103 'International Tables Vol C Tables 4.2.6.8 and 6.1.1.4'

loop_
_geom_angle_atom_site_label_1
_geom_angle_atom_site_label_2
_geom_angle_atom_site_label_3
_geom_angle
_geom_angle_site_symmetry_1
C3 N1 C2 110.0(4) 2_755
C3 N1 H1A 111(3) 2_755
C2 N1 H1A 105(3) .
N1 C2 C3 112.0(4) .
N1 C2 H2A 109.2 .
C3 C2 H2A 109.2 .
N1 C2 H2B 109.2 .
C3 C2 H2B 109.2 .
H2A C2 H2B 107.9 .
N1 C3 C2 112.5(4) 2_755
N1 C3 H3A 109.1 2_755
C2 C3 H3A 109.1 .
N1 C3 H3B 109.1 2_755
C2 C3 H3B 109.1 .
H3A C3 H3B 107.8 .
C6 N4 C5 111.1(4) 2_666
C6 N4 H4A 120(5) 2_666
C5 N4 H4A 102(5) .
N4 C5 C6 112.2(4) .
N4 C5 H5A 109.2 .
C6 C5 H5A 109.2 .
N4 C5 H5B 109.2 .
C6 C5 H5B 109.2 .
H5A C5 H5B 107.9 .
N4 C6 C5 111.3(4) 2_666
N4 C6 H6A 109.4 2_666
C5 C6 H6A 109.4 .
N4 C6 H6B 109.4 2_666
C5 C6 H6B 109.4 .
H6A C6 H6B 108.0 .
C11 O11 H11O 109(4) .
O11 C11 C13 109.8(4) .
O11 C11 C12 108.4(4) .
C13 C11 C12 113.0(4) .
O11 C11 H11A 108.5 .
C13 C11 H11A 108.5 .
C12 C11 H11A 108.5 .
F2 C12 F1 107.5(4) .
F2 C12 F3 107.3(4) .
F1 C12 F3 106.7(4) .
F2 C12 C11 110.7(4) .
F1 C12 C11 112.3(4) .
F3 C12 C11 112.0(4) .
F4 C13 F5 106.5(4) .
F4 C13 F6 106.9(4) .
F5 C13 F6 106.1(4) .
F4 C13 C11 114.6(4) .
F5 C13 C11 109.5(4) .
F6 C13 C11 112.7(4) .
C21 O21 H21O 110(4) .
O21 C21 C22 110.2(4) .
O21 C21 C23 108.4(4) .
C22 C21 C23 113.3(4) .
O21 C21 H21A 108.3 .
C22 C21 H21A 108.3 .
C23 C21 H21A 108.3 .
F8 C22 F9 106.9(4) .
F8 C22 F7 106.9(4) .
F9 C22 F7 106.1(4) .
F8 C22 C21 115.1(4) .
F9 C22 C21 109.3(4) .
F7 C22 C21 112.1(4) .
F11 C23 F10 107.8(4) .
F11 C23 F12 106.4(4) .
F10 C23 F12 106.3(4) .
F11 C23 C21 110.8(4) .
F10 C23 C21 113.8(4) .
F12 C23 C21 111.4(4) .

loop_
_geom_bond_atom_site_label_1
_geom_bond_atom_site_label_2
_geom_bond_distance
_geom_bond_site_symmetry_2
N1 C3 1.455(6) 2_755
N1 C2 1.463(7) .
N1 H1A 0.980(3) .
C2 C3 1.494(7) .
C2 H2A 0.9900 .
C2 H2B 0.9900 .
C3 N1 1.455(6) 2_755
C3 H3A 0.9900 .
C3 H3B 0.9900 .
N4 C6 1.454(7) 2_666
N4 C5 1.458(7) .
N4 H4A 0.980(3) .
C5 C6 1.501(7) .
C5 H5A 0.9900 .
C5 H5B 0.9900 .
C6 N4 1.454(7) 2_666
C6 H6A 0.9900 .
C6 H6B 0.9900 .
O11 C11 1.368(6) .
O11 H11O 0.980(3) .
C11 C13 1.489(7) .
C11 C12 1.507(7) .
C11 H11A 1.0000 .
C12 F2 1.307(6) .
C12 F1 1.326(6) .
C12 F3 1.329(6) .
C13 F4 1.311(6) .
C13 F5 1.332(6) .
C13 F6 1.334(5) .
O21 C21 1.358(5) .
O21 H21O 0.980(3) .
C21 C22 1.475(7) .
C21 C23 1.506(7) .
C21 H21A 1.0000 .
C22 F8 1.308(6) .
C22 F9 1.320(6) .
C22 F7 1.334(6) .
C23 F11 1.306(6) .
C23 F10 1.318(6) .
C23 F12 1.343(6) .

loop_
_geom_hbond_atom_site_label_D
_geom_hbond_atom_site_label_H
_geom_hbond_atom_site_label_A
_geom_hbond_distance_DH
_geom_hbond_distance_HA
_geom_hbond_distance_DA
_geom_hbond_angle_DHA
_geom_hbond_site_symmetry_A
N1 H1A O11 0.980(3) 2.21(2) 3.139(5) 157(5) .
N1 H1A F6 0.980(3) 2.64(5) 3.190(5) 116(4) .
N4 H4A O21 0.980(3) 2.24(5) 3.124(5) 149(7) .
N4 H4A F12 0.980(3) 2.47(6) 3.280(5) 140(7) .
O11 H11O N1 0.980(3) 1.581(10) 2.557(5) 173(7) 1_455
O21 H21O N4 0.980(3) 1.60(2) 2.551(5) 161(6) 1_655

loop_
_geom_torsion_atom_site_label_1
_geom_torsion_atom_site_label_2
_geom_torsion_atom_site_label_3
_geom_torsion_atom_site_label_4
_geom_torsion
_geom_torsion_site_symmetry_1
_geom_torsion_site_symmetry_4
C3 N1 C2 C3 54.0(5) 2_755 .
N1 C2 C3 N1 -55.4(6) . 2_755
C6 N4 C5 C6 54.7(6) 2_666 .
N4 C5 C6 N4 -54.8(6) . 2_666
O11 C11 C12 F2 65.5(5) . .
C13 C11 C12 F2 -172.4(4) . .
O11 C11 C12 F1 -174.2(4) . .
C13 C11 C12 F1 -52.2(5) . .
O11 C11 C12 F3 -54.1(5) . .
C13 C11 C12 F3 67.9(5) . .
O11 C11 C13 F4 -178.4(4) . .
C12 C11 C13 F4 60.4(6) . .
O11 C11 C13 F5 -58.8(5) . .
C12 C11 C13 F5 179.9(4) . .
O11 C11 C13 F6 59.1(5) . .
C12 C11 C13 F6 -62.2(5) . .
O21 C21 C22 F8 176.6(4) . .
C23 C21 C22 F8 55.0(6) . .
O21 C21 C22 F9 -63.2(5) . .
C23 C21 C22 F9 175.2(4) . .
O21 C21 C22 F7 54.2(5) . .
C23 C21 C22 F7 -67.5(5) . .
O21 C21 C23 F11 60.6(5) . .
C22 C21 C23 F11 -176.7(4) . .
O21 C21 C23 F10 -177.7(4) . .
C22 C21 C23 F10 -55.0(6) . .
O21 C21 C23 F12 -57.6(5) . .
C22 C21 C23 F12 65.1(5) . .
